data_4031403
loop_
_publ_author_name
'Boocock, S.K.'
'Greenwood, N.N.'
'Kennedy, J.D.'
'McDonald, W.S.'
'Staves, J.'

_publ_section_title
;
 The chemistry of isomeric icosaboranes, B20 H26. Molecular structures and
 physical characterization of 2,2'-Bi(nido-decaboranyl) and
 2,6'-Bi(nido-decaboranyl)
;
_journal_name_full
;
Journal of the Chemical Society. Dalton Transactions, Inorganic Chemistry 
(1972-)
;
_journal_page_first 790
_journal_page_last 796
_journal_volume 1980
_journal_year 1980
_chemical_formula_sum 'B20 H26'
_chemical_name_systematic '(B10 H13)2'
_space_group_IT_number 61
_symmetry_space_group_name_Hall '-P 2ac 2ab'
_symmetry_space_group_name_H-M 'P b c a'
_cell_angle_alpha 90
_cell_angle_beta 90
_cell_angle_gamma 90
_cell_formula_units_Z 8
_cell_length_a 14.673
_cell_length_b 19.765
_cell_length_c 11.58
_cell_volume 3358.337
_citation_journal_id_ASTM JCDTBI
_cod_data_source_file Boocock_JCDTBI_1980_831.cif
_cod_data_source_block H26B20
_cod_original_formula_sum 'H26 B20'
_cod_database_code 4031403

loop_
_symmetry_equiv_pos_as_xyz
x,y,z
-x+1/2,-y,z+1/2
x+1/2,-y+1/2,-z
-x,y+1/2,-z+1/2
-x,-y,-z
x-1/2,y,-z-1/2
-x-1/2,y-1/2,z
x,-y-1/2,z-1/2

loop_
_atom_site_label
_atom_site_type_symbol
_atom_site_fract_x
_atom_site_fract_y
_atom_site_fract_z
_atom_site_occupancy
_atom_site_U_iso_or_equiv
H7 H-1 0.4209 0.4965 0.0583 1 0.0
H6 H-1 0.25 0.4481 0.1605 1 0.0
H18 H-1 0.3841 0.2109 0.2521 1 0.0
H22 H-1 0.241 0.1159 0.1805 1 0.0
H3 H-1 0.5699 0.4093 0.1559 1 0.0
B16 B+1 0.28221 0.30361 0.3276 1 0.0
B12 B+1 0.29297 0.24298 0.43432 1 0.0
H5 H-1 0.2398 0.4596 0.417 1 0.0
H20 H-1 0.0273 0.2325 0.4146 1 0.0
H26 H-1 0.1828 0.1995 0.1868 1 0.0
H9 H-1 0.5755 0.4482 0.4056 1 0.0
B18 B+1 0.09381 0.22422 0.38095 1 0.0
H25 H-1 0.0948 0.2447 0.2776 1 0.0
H10 H-1 0.3697 0.4728 0.4198 1 0.0
B2 B+1 0.3395 0.37637 0.30931 1 0.0
H1 H-1 0.4932 0.3275 0.3363 1 0.0
B4 B+1 0.51273 0.42695 0.20444 1 0.0
H2 H-1 0.3914 0.3594 0.1069 1 0.0
H14 H-1 0.3118 0.1203 0.4096 1 0.0
B13 B+1 0.18756 0.20486 0.46821 1 0.0
H12 H-1 0.427 0.5278 0.2139 1 0.0
H13 H-1 0.4877 0.5097 0.3503 1 0.0
B15 B+1 0.31771 0.2193 0.28994 1 0.0
H16 H-1 0.1702 0.1963 0.5583 1 0.0
B17 B+1 0.18959 0.28955 0.4252 1 0.0
H15 H-1 0.3433 0.2496 0.5043 1 0.0
B9 B+1 0.50759 0.51058 0.24104 1 0.0
B8 B+1 0.42404 0.47733 0.14504 1 0.0
H8 H-1 0.553 0.551 0.2243 1 0.0
H24 H-1 0.1943 0.3132 0.3254 1 0.0
B1 B+1 0.46097 0.3755 0.31044 1 0.0
B10 B+1 0.51721 0.44917 0.35197 1 0.0
B6 B+1 0.30056 0.45117 0.36664 1 0.0
H4 H-1 0.4049 0.3971 0.5122 1 0.0
B20 B+1 0.22245 0.15461 0.24418 1 0.0
B7 B+1 0.3097 0.44433 0.21476 1 0.0
B19 B+1 0.10805 0.18457 0.24436 1 0.0
B3 B+1 0.40251 0.39299 0.1811 1 0.0
B14 B+1 0.14929 0.14509 0.36478 1 0.0
H11 H-1 0.309 0.4941 0.2824 1 0.0
H17 H-1 0.1211 0.0964 0.3936 1 0.0
H21 H-1 0.0566 0.1702 0.1837 1 0.0
B5 B+1 0.40353 0.41579 0.42154 1 0.0
H19 H-1 0.1694 0.3327 0.4842 1 0.0
B11 B+1 0.26772 0.16061 0.38292 1 0.0
H23 H-1 0.2849 0.2676 0.2348 1 0.0
